data_1547224
loop_
_publ_author_name
'Zheng, Lewei'
'Gao, Fei'
'Yang, Chao'
'Gao, Guo-Lin'
'Zhao, Yating'
'Gao, Yuan'
'Xia, Wujiong'

_publ_section_title
;
 Visible-Light-Mediated Anti-Regioselective Nitrone 1,3-Dipolar
 Cycloaddition Reaction and Synthesis of Bisindolylmethanes.
;
_journal_issue 19
_journal_name_full 'Organic letters'
_journal_page_first 5086
_journal_page_last 5089
_journal_paper_doi 10.1021/acs.orglett.7b02251
_journal_volume 19
_journal_year 2017
_chemical_formula_moiety 'C22 H21 N O'
_chemical_formula_sum 'C22 H21 N O'
_chemical_formula_weight 315.40
_chemical_name_systematic
;
 ?
;
_space_group_crystal_system triclinic
_space_group_IT_number 2
_space_group_name_Hall '-P 1'
_space_group_name_H-M_alt 'P -1'
_symmetry_space_group_name_Hall '-P 1'
_symmetry_space_group_name_H-M 'P -1'
_atom_sites_solution_hydrogens geom
_atom_sites_solution_primary direct
_audit_creation_date 2016-05-11
_audit_creation_method
;
Olex2 1.2
(compiled 2016.02.19 svn.r3266 for OlexSys, GUI svn.r5155)
;
_cell_angle_alpha 104.210(7)
_cell_angle_beta 93.496(6)
_cell_angle_gamma 100.126(7)
_cell_formula_units_Z 2
_cell_length_a 8.4694(7)
_cell_length_b 9.9145(8)
_cell_length_c 11.0455(8)
_cell_measurement_reflns_used 1937
_cell_measurement_temperature 293(2)
_cell_measurement_theta_max 26.1710
_cell_measurement_theta_min 4.2420
_cell_volume 879.82(13)
_computing_cell_refinement 'CrysAlisPro 1.171.38.41 (Rigaku OD, 2015)'
_computing_data_collection 'CrysAlisPro 1.171.38.41 (Rigaku OD, 2015)'
_computing_data_reduction 'CrysAlisPro 1.171.38.41 (Rigaku OD, 2015)'
_computing_molecular_graphics 'Olex2 (Dolomanov et al., 2009)'
_computing_publication_material 'Olex2 (Dolomanov et al., 2009)'
_computing_structure_refinement 'ShelXL (Sheldrick, 2015)'
_computing_structure_solution 'ShelXS (Sheldrick, 2008)'
_diffrn_ambient_temperature 293(2)
_diffrn_detector 'CCD plate'
_diffrn_detector_area_resol_mean 15.9737
_diffrn_detector_type Eos
_diffrn_measured_fraction_theta_full 0.996
_diffrn_measured_fraction_theta_max 0.996
_diffrn_measurement_details
;
List of Runs (angles in degrees, time in seconds):

  # Type    Start    End  Width  t~exp~   \w     \q     \k     \f   Frames
--------------------------------------------------------------------------
  1  \w    -47.00  47.00   1.00    5.00    --   18.81 -77.00  90.00   94
  2  \w    -19.00  56.00   1.00    5.00    --   18.81 -99.00 -30.00   75
  3  \w    -28.00   9.00   1.00    5.00    --  -19.74 -77.00 -30.00   37
  4  \w    -50.00 -12.00   1.00    5.00    --   18.81 -57.00-180.00   38
  5  \w    -79.00 -10.00   1.00    5.00    --  -19.74 -37.00 -90.00   69
  6  \w     -8.00  86.00   1.00    5.00    --   18.81  77.00-150.00   94
;
_diffrn_measurement_device 'four-circle diffractometer'
_diffrn_measurement_device_type 'SuperNova, Dual, Cu at zero, Eos'
_diffrn_measurement_method '\w scans'
_diffrn_orient_matrix_type 'CrysAlisPro convention (1999,Acta A55,543-557)'
_diffrn_orient_matrix_UB_11 -0.0598867000
_diffrn_orient_matrix_UB_12 0.0418124000
_diffrn_orient_matrix_UB_13 -0.0000403000
_diffrn_orient_matrix_UB_21 0.0581037000
_diffrn_orient_matrix_UB_22 0.0554304000
_diffrn_orient_matrix_UB_23 -0.0108702000
_diffrn_orient_matrix_UB_31 -0.0190359000
_diffrn_orient_matrix_UB_32 -0.0290839000
_diffrn_orient_matrix_UB_33 -0.0657484000
_diffrn_radiation_monochromator mirror
_diffrn_radiation_probe x-ray
_diffrn_radiation_type MoK\a
_diffrn_radiation_wavelength 0.71073
_diffrn_reflns_av_R_equivalents 0.0251
_diffrn_reflns_av_unetI/netI 0.0415
_diffrn_reflns_Laue_measured_fraction_full 0.996
_diffrn_reflns_Laue_measured_fraction_max 0.996
_diffrn_reflns_limit_h_max 10
_diffrn_reflns_limit_h_min -10
_diffrn_reflns_limit_k_max 11
_diffrn_reflns_limit_k_min -10
_diffrn_reflns_limit_l_max 13
_diffrn_reflns_limit_l_min -13
_diffrn_reflns_number 6003
_diffrn_reflns_point_group_measured_fraction_full 0.996
_diffrn_reflns_point_group_measured_fraction_max 0.996
_diffrn_reflns_theta_full 25.242
_diffrn_reflns_theta_max 25.347
_diffrn_reflns_theta_min 2.936
_diffrn_source 'micro-focus sealed X-ray tube'
_diffrn_source_type 'SuperNova (Mo) X-ray Source'
_exptl_absorpt_coefficient_mu 0.072
_exptl_absorpt_correction_T_max 1.00000
_exptl_absorpt_correction_T_min 0.59801
_exptl_absorpt_correction_type multi-scan
_exptl_absorpt_process_details
;
CrysAlisPro 1.171.38.41 (Rigaku Oxford Diffraction, 2015)
Empirical absorption correction using spherical harmonics,
 implemented in SCALE3 ABSPACK scaling algorithm.
;
_exptl_crystal_colour colourless
_exptl_crystal_colour_primary colourless
_exptl_crystal_density_diffrn 1.191
_exptl_crystal_description block
_exptl_crystal_F_000 336
_refine_diff_density_max 0.141
_refine_diff_density_min -0.155
_refine_diff_density_rms 0.032
_refine_ls_extinction_coef 0.030(3)
_refine_ls_extinction_expression Fc^*^=kFc[1+0.001xFc^2^\l^3^/sin(2\q)]^-1/4^
_refine_ls_extinction_method 'SHELXL-2014/7 (Sheldrick 2014'
_refine_ls_goodness_of_fit_ref 1.032
_refine_ls_hydrogen_treatment constr
_refine_ls_matrix_type full
_refine_ls_number_parameters 219
_refine_ls_number_reflns 3209
_refine_ls_number_restraints 0
_refine_ls_restrained_S_all 1.032
_refine_ls_R_factor_all 0.0743
_refine_ls_R_factor_gt 0.0495
_refine_ls_shift/su_max 0.000
_refine_ls_shift/su_mean 0.000
_refine_ls_structure_factor_coef Fsqd
_refine_ls_weighting_details 'w=1/[\s^2^(Fo^2^)+(0.0418P)^2^+0.2179P] where P=(Fo^2^+2Fc^2^)/3'
_refine_ls_weighting_scheme calc
_refine_ls_wR_factor_gt 0.1130
_refine_ls_wR_factor_ref 0.1300
_reflns_Friedel_coverage 0.000
_reflns_number_gt 2227
_reflns_number_total 3209
_reflns_threshold_expression 'I > 2\s(I)'
_cod_data_source_file ol7b02251_si_002.cif
_cod_data_source_block zlw-1
_cod_depositor_comments 'Adding full bibliography for 1547223--1547224.cif.'
_cod_original_cell_volume 879.82(12)
_cod_database_code 1547224
_chemical_oxdiff_formula 'C H N O'
_shelx_space_group_comment
;
The symmetry employed for this shelxl refinement is uniquely defined
by the following loop, which should always be used as a source of
symmetry information in preference to the above space-group names.
They are only intended as comments.
;
_reflns_odcompleteness_completeness 99.86
_reflns_odcompleteness_iscentric 1
_reflns_odcompleteness_theta 26.32
_olex2_refinement_description
;
1. Fixed Uiso
 At 1.2 times of:
  All C(H) groups
 At 1.5 times of:
  All C(H,H,H) groups
2.a Ternary CH refined with riding coordinates:
 C19(H19), C20(H20), C21(H21)
2.b Aromatic/amide H refined with riding coordinates:
 C2(H2), C3(H3), C4(H4), C5(H5), C6(H6), C8(H8), C9(H9), C10(H10), C11(H11),
 C12(H12), C14(H14), C15(H15), C16(H16), C17(H17), C18(H18)
2.c Idealised Me refined as rotating group:
 C22(H22A,H22B,H22C)
;
_shelx_shelxl_version_number 2014/7
_olex2_submission_special_instructions 'No special instructions were received'
_oxdiff_exptl_absorpt_empirical_details
;
Empirical correction (ABSPACK) includes:
- Absorption correction using spherical harmonics
- Frame scaling
;
_oxdiff_exptl_absorpt_empirical_full_max 1.774
_oxdiff_exptl_absorpt_empirical_full_min 0.666

loop_
_space_group_symop_operation_xyz
'x, y, z'
'-x, -y, -z'

loop_
_atom_site_label
_atom_site_type_symbol
_atom_site_fract_x
_atom_site_fract_y
_atom_site_fract_z
_atom_site_U_iso_or_equiv
_atom_site_adp_type
_atom_site_occupancy
_atom_site_site_symmetry_order
_atom_site_calc_flag
_atom_site_refinement_flags_posn
O1 O 0.02310(15) 0.30909(15) 0.41623(12) 0.0563(4) Uani 1 1 d .
N1 N -0.14362(18) 0.29712(16) 0.44321(13) 0.0452(4) Uani 1 1 d .
C1 C -0.2454(2) 0.25463(19) 0.32893(17) 0.0432(5) Uani 1 1 d .
C2 C -0.4078(2) 0.2024(2) 0.32877(19) 0.0610(6) Uani 1 1 d .
H2 H -0.4477 0.1897 0.4026 0.073 Uiso 1 1 calc R
C3 C -0.5108(3) 0.1690(3) 0.2196(2) 0.0719(7) Uani 1 1 d .
H3 H -0.6199 0.1341 0.2207 0.086 Uiso 1 1 calc R
C4 C -0.4551(3) 0.1865(3) 0.1095(2) 0.0683(7) Uani 1 1 d .
H4 H -0.5255 0.1633 0.0362 0.082 Uiso 1 1 calc R
C5 C -0.2937(3) 0.2389(3) 0.1089(2) 0.0669(6) Uani 1 1 d .
H5 H -0.2548 0.2514 0.0347 0.080 Uiso 1 1 calc R
C6 C -0.1889(3) 0.2732(2) 0.21769(18) 0.0554(5) Uani 1 1 d .
H6 H -0.0801 0.3089 0.2163 0.066 Uiso 1 1 calc R
C7 C -0.2722(2) 0.2640(2) 0.63128(17) 0.0471(5) Uani 1 1 d .
C8 C -0.3718(3) 0.1689(3) 0.6797(2) 0.0657(6) Uani 1 1 d .
H8 H -0.3743 0.0723 0.6492 0.079 Uiso 1 1 calc R
C9 C -0.4671(3) 0.2137(4) 0.7718(2) 0.0842(8) Uani 1 1 d .
H9 H -0.5330 0.1477 0.8030 0.101 Uiso 1 1 calc R
C10 C -0.4649(3) 0.3541(4) 0.8171(2) 0.0868(9) Uani 1 1 d .
H10 H -0.5286 0.3846 0.8800 0.104 Uiso 1 1 calc R
C11 C -0.3682(3) 0.4520(3) 0.7698(2) 0.0788(8) Uani 1 1 d .
H11 H -0.3678 0.5483 0.8001 0.095 Uiso 1 1 calc R
C12 C -0.2712(2) 0.4067(2) 0.67653(19) 0.0599(6) Uani 1 1 d .
H12 H -0.2058 0.4727 0.6449 0.072 Uiso 1 1 calc R
C13 C 0.0445(2) 0.2178(2) 0.72214(17) 0.0452(5) Uani 1 1 d .
C14 C 0.0716(3) 0.3433(2) 0.81537(19) 0.0593(6) Uani 1 1 d .
H14 H 0.0660 0.4277 0.7943 0.071 Uiso 1 1 calc R
C15 C 0.1069(3) 0.3453(3) 0.9401(2) 0.0670(6) Uani 1 1 d .
H15 H 0.1242 0.4307 1.0018 0.080 Uiso 1 1 calc R
C16 C 0.1166(3) 0.2225(3) 0.9727(2) 0.0692(7) Uani 1 1 d .
H16 H 0.1405 0.2241 1.0564 0.083 Uiso 1 1 calc R
C17 C 0.0908(3) 0.0976(3) 0.8818(2) 0.0750(7) Uani 1 1 d .
H17 H 0.0971 0.0137 0.9035 0.090 Uiso 1 1 calc R
C18 C 0.0554(3) 0.0954(2) 0.7579(2) 0.0605(6) Uani 1 1 d .
H18 H 0.0383 0.0094 0.6969 0.073 Uiso 1 1 calc R
C19 C -0.1663(2) 0.2086(2) 0.53365(16) 0.0446(5) Uani 1 1 d .
H19 H -0.2170 0.1112 0.4877 0.054 Uiso 1 1 calc R
C20 C 0.0106(2) 0.2109(2) 0.58438(17) 0.0476(5) Uani 1 1 d .
H20 H 0.0379 0.1221 0.5374 0.057 Uiso 1 1 calc R
C21 C 0.1077(2) 0.3286(2) 0.53746(19) 0.0566(6) Uani 1 1 d .
H21 H 0.1043 0.4220 0.5923 0.068 Uiso 1 1 calc R
C22 C 0.2785(3) 0.3147(4) 0.5184(3) 0.0976(10) Uani 1 1 d .
H22A H 0.2791 0.2247 0.4611 0.146 Uiso 1 1 calc GR
H22B H 0.3367 0.3208 0.5975 0.146 Uiso 1 1 calc GR
H22C H 0.3289 0.3897 0.4843 0.146 Uiso 1 1 calc GR

loop_
_atom_site_aniso_label
_atom_site_aniso_U_11
_atom_site_aniso_U_22
_atom_site_aniso_U_33
_atom_site_aniso_U_23
_atom_site_aniso_U_13
_atom_site_aniso_U_12
O1 0.0433(8) 0.0827(11) 0.0461(8) 0.0292(7) 0.0045(6) 0.0034(7)
N1 0.0433(9) 0.0546(10) 0.0380(9) 0.0169(7) 0.0030(7) 0.0041(7)
C1 0.0479(11) 0.0432(11) 0.0385(10) 0.0109(8) 0.0017(8) 0.0096(8)
C2 0.0533(13) 0.0826(16) 0.0469(12) 0.0250(11) 0.0005(10) 0.0033(11)
C3 0.0542(14) 0.0988(19) 0.0614(15) 0.0321(13) -0.0084(11) 0.0008(12)
C4 0.0757(17) 0.0833(17) 0.0444(13) 0.0190(12) -0.0119(11) 0.0145(13)
C5 0.0732(16) 0.0896(18) 0.0432(12) 0.0247(12) 0.0054(11) 0.0201(13)
C6 0.0558(12) 0.0689(14) 0.0436(12) 0.0196(10) 0.0055(9) 0.0108(10)
C7 0.0417(11) 0.0624(13) 0.0367(10) 0.0164(9) -0.0022(8) 0.0059(9)
C8 0.0613(14) 0.0871(17) 0.0559(14) 0.0350(12) 0.0099(11) 0.0094(12)
C9 0.0682(17) 0.134(3) 0.0589(16) 0.0445(17) 0.0159(13) 0.0124(16)
C10 0.0607(16) 0.159(3) 0.0455(14) 0.0242(18) 0.0119(11) 0.0345(18)
C11 0.0743(17) 0.101(2) 0.0533(14) -0.0029(14) -0.0033(13) 0.0325(15)
C12 0.0549(13) 0.0699(15) 0.0504(13) 0.0091(11) 0.0009(10) 0.0116(11)
C13 0.0447(11) 0.0528(12) 0.0405(11) 0.0137(9) 0.0036(8) 0.0137(9)
C14 0.0735(15) 0.0555(13) 0.0490(13) 0.0122(10) -0.0039(10) 0.0184(11)
C15 0.0717(15) 0.0790(17) 0.0445(12) 0.0024(11) -0.0048(11) 0.0227(12)
C16 0.0724(15) 0.100(2) 0.0449(13) 0.0279(13) 0.0068(11) 0.0298(14)
C17 0.0980(19) 0.0815(18) 0.0606(15) 0.0381(14) 0.0132(13) 0.0280(14)
C18 0.0781(15) 0.0575(13) 0.0501(13) 0.0179(10) 0.0090(11) 0.0185(11)
C19 0.0501(11) 0.0445(11) 0.0387(10) 0.0148(8) 0.0025(8) 0.0036(8)
C20 0.0531(12) 0.0488(11) 0.0404(11) 0.0108(9) 0.0029(9) 0.0111(9)
C21 0.0478(12) 0.0740(15) 0.0467(12) 0.0237(10) -0.0043(9) 0.0009(10)
C22 0.0464(14) 0.175(3) 0.0858(19) 0.071(2) 0.0034(13) 0.0105(16)

loop_
_atom_type_symbol
_atom_type_description
_atom_type_scat_dispersion_real
_atom_type_scat_dispersion_imag
_atom_type_scat_source
C C 0.0033 0.0016 'International Tables Vol C Tables 4.2.6.8 and 6.1.1.4'
H H 0.0000 0.0000 'International Tables Vol C Tables 4.2.6.8 and 6.1.1.4'
N N 0.0061 0.0033 'International Tables Vol C Tables 4.2.6.8 and 6.1.1.4'
O O 0.0106 0.0060 'International Tables Vol C Tables 4.2.6.8 and 6.1.1.4'

loop_
_geom_angle_atom_site_label_1
_geom_angle_atom_site_label_2
_geom_angle_atom_site_label_3
_geom_angle
C21 O1 N1 102.39(13)
O1 N1 C19 107.15(13)
C1 N1 O1 109.06(13)
C1 N1 C19 118.64(14)
C2 C1 N1 119.45(17)
C2 C1 C6 118.76(17)
C6 C1 N1 121.63(17)
C1 C2 H2 119.9
C3 C2 C1 120.3(2)
C3 C2 H2 119.9
C2 C3 H3 119.5
C4 C3 C2 121.1(2)
C4 C3 H3 119.5
C3 C4 H4 120.5
C3 C4 C5 119.1(2)
C5 C4 H4 120.5
C4 C5 H5 119.7
C4 C5 C6 120.6(2)
C6 C5 H5 119.7
C1 C6 H6 119.9
C5 C6 C1 120.3(2)
C5 C6 H6 119.9
C8 C7 C19 119.02(19)
C12 C7 C8 118.5(2)
C12 C7 C19 122.50(19)
C7 C8 H8 119.2
C9 C8 C7 121.6(3)
C9 C8 H8 119.2
C8 C9 H9 120.0
C10 C9 C8 119.9(3)
C10 C9 H9 120.0
C9 C10 H10 120.0
C9 C10 C11 120.0(2)
C11 C10 H10 120.0
C10 C11 H11 120.0
C10 C11 C12 120.1(3)
C12 C11 H11 120.0
C7 C12 C11 119.9(2)
C7 C12 H12 120.0
C11 C12 H12 120.0
C14 C13 C18 117.47(18)
C14 C13 C20 122.78(18)
C18 C13 C20 119.71(17)
C13 C14 H14 119.6
C13 C14 C15 120.9(2)
C15 C14 H14 119.6
C14 C15 H15 119.8
C16 C15 C14 120.4(2)
C16 C15 H15 119.8
C15 C16 H16 120.2
C17 C16 C15 119.5(2)
C17 C16 H16 120.2
C16 C17 H17 119.9
C16 C17 C18 120.2(2)
C18 C17 H17 119.9
C13 C18 H18 119.2
C17 C18 C13 121.6(2)
C17 C18 H18 119.2
N1 C19 C7 111.32(15)
N1 C19 H19 108.9
N1 C19 C20 102.79(14)
C7 C19 H19 108.9
C7 C19 C20 115.63(14)
C20 C19 H19 108.9
C13 C20 C19 117.70(16)
C13 C20 H20 106.3
C13 C20 C21 116.71(16)
C19 C20 H20 106.3
C21 C20 C19 102.66(15)
C21 C20 H20 106.3
O1 C21 C20 102.09(15)
O1 C21 H21 110.7
O1 C21 C22 107.40(17)
C20 C21 H21 110.7
C22 C21 C20 114.9(2)
C22 C21 H21 110.7
C21 C22 H22A 109.5
C21 C22 H22B 109.5
C21 C22 H22C 109.5
H22A C22 H22B 109.5
H22A C22 H22C 109.5
H22B C22 H22C 109.5

loop_
_geom_bond_atom_site_label_1
_geom_bond_atom_site_label_2
_geom_bond_distance
O1 N1 1.4513(19)
O1 C21 1.432(2)
N1 C1 1.411(2)
N1 C19 1.483(2)
C1 C2 1.382(3)
C1 C6 1.387(3)
C2 H2 0.9300
C2 C3 1.378(3)
C3 H3 0.9300
C3 C4 1.369(3)
C4 H4 0.9300
C4 C5 1.376(3)
C5 H5 0.9300
C5 C6 1.382(3)
C6 H6 0.9300
C7 C8 1.381(3)
C7 C12 1.378(3)
C7 C19 1.506(3)
C8 H8 0.9300
C8 C9 1.374(3)
C9 H9 0.9300
C9 C10 1.356(4)
C10 H10 0.9300
C10 C11 1.381(4)
C11 H11 0.9300
C11 C12 1.394(3)
C12 H12 0.9300
C13 C14 1.380(3)
C13 C18 1.382(3)
C13 C20 1.514(2)
C14 H14 0.9300
C14 C15 1.386(3)
C15 H15 0.9300
C15 C16 1.366(3)
C16 H16 0.9300
C16 C17 1.363(3)
C17 H17 0.9300
C17 C18 1.377(3)
C18 H18 0.9300
C19 H19 0.9800
C19 C20 1.562(3)
C20 H20 0.9800
C20 C21 1.523(3)
C21 H21 0.9800
C21 C22 1.499(3)
C22 H22A 0.9600
C22 H22B 0.9600
C22 H22C 0.9600

loop_
_geom_torsion_atom_site_label_1
_geom_torsion_atom_site_label_2
_geom_torsion_atom_site_label_3
_geom_torsion_atom_site_label_4
_geom_torsion
O1 N1 C1 C2 164.02(17)
O1 N1 C1 C6 -20.6(2)
O1 N1 C19 C7 140.70(14)
O1 N1 C19 C20 16.32(17)
N1 O1 C21 C20 48.18(18)
N1 O1 C21 C22 169.39(18)
N1 C1 C2 C3 175.79(19)
N1 C1 C6 C5 -175.85(18)
N1 C19 C20 C13 142.20(16)
N1 C19 C20 C21 12.56(18)
C1 N1 C19 C7 -95.38(18)
C1 N1 C19 C20 140.23(15)
C1 C2 C3 C4 0.1(4)
C2 C1 C6 C5 -0.5(3)
C2 C3 C4 C5 -0.3(4)
C3 C4 C5 C6 0.1(4)
C4 C5 C6 C1 0.2(3)
C6 C1 C2 C3 0.3(3)
C7 C8 C9 C10 0.1(3)
C7 C19 C20 C13 20.7(2)
C7 C19 C20 C21 -108.94(18)
C8 C7 C12 C11 0.5(3)
C8 C7 C19 N1 147.29(17)
C8 C7 C19 C20 -95.9(2)
C8 C9 C10 C11 0.6(4)
C9 C10 C11 C12 -0.8(4)
C10 C11 C12 C7 0.2(3)
C12 C7 C8 C9 -0.7(3)
C12 C7 C19 N1 -34.2(2)
C12 C7 C19 C20 82.6(2)
C13 C14 C15 C16 0.4(3)
C13 C20 C21 O1 -167.60(15)
C13 C20 C21 C22 76.5(2)
C14 C13 C18 C17 0.4(3)
C14 C13 C20 C19 -82.8(2)
C14 C13 C20 C21 39.9(3)
C14 C15 C16 C17 -0.1(4)
C15 C16 C17 C18 0.0(4)
C16 C17 C18 C13 -0.2(4)
C18 C13 C14 C15 -0.5(3)
C18 C13 C20 C19 99.7(2)
C18 C13 C20 C21 -137.6(2)
C19 N1 C1 C2 41.0(2)
C19 N1 C1 C6 -143.59(18)
C19 C7 C8 C9 177.89(19)
C19 C7 C12 C11 -178.00(18)
C19 C20 C21 O1 -37.35(19)
C19 C20 C21 C22 -153.22(18)
C20 C13 C14 C15 -178.08(19)
C20 C13 C18 C17 178.0(2)
C21 O1 N1 C1 -170.69(14)
C21 O1 N1 C19 -41.09(17)
